data_4511478
loop_
_publ_author_name
'Vergadou, Vassiliki'
'Pistolis, George'
'Michaelides, Adonis'
'Varvounis, George'
'Siskos, Michael'
'Boukos, Nikos'
'Skoulika, Stavroula'

_publ_contact_author 'Skoulika Stavroula'
_publ_section_title
;
 Self-Organization of Four Symmetric Tri-phenyl-benzene Derivatives
;
_journal_issue 11
_journal_name_full 'Crystal Growth & Design'
_journal_page_first 2486
_journal_paper_doi 10.1021/cg060183m
_journal_volume 6
_journal_year 2006
_chemical_formula_sum 'C30 H24 O6'
_chemical_formula_weight 480.49
_space_group_IT_number 13
_symmetry_cell_setting monoclinic
_symmetry_space_group_name_Hall '-P 2yc'
_symmetry_space_group_name_H-M 'P 1 2/c 1'
_atom_sites_solution_hydrogens geom
_atom_sites_solution_primary direct
_atom_sites_solution_secondary difmap
_audit_creation_method SHELXL-97
_cell_angle_alpha 90.00
_cell_angle_beta 110.870(10)
_cell_angle_gamma 90.00
_cell_formula_units_Z 4
_cell_length_a 24.488(4)
_cell_length_b 4.7490(10)
_cell_length_c 22.065(3)
_cell_measurement_reflns_used 28
_cell_measurement_temperature 293(2)
_cell_measurement_theta_max 12.7
_cell_measurement_theta_min 7.3
_cell_volume 2397.7(7)
_computing_cell_refinement XSCANS
_computing_data_collection XSCANS
_computing_data_reduction XSCANS
_computing_structure_refinement 'SHELXL-97 (Sheldrick, 1997)'
_computing_structure_solution 'SHELXS-97 (Sheldrick, 1990)'
_diffrn_ambient_temperature 293(2)
_diffrn_measured_fraction_theta_full 0.877
_diffrn_measured_fraction_theta_max 0.877
_diffrn_measurement_device_type P4
_diffrn_measurement_method scintillation
_diffrn_radiation_monochromator graphite
_diffrn_radiation_source 'fine-focus sealed tube'
_diffrn_radiation_type MoK\a
_diffrn_radiation_wavelength 0.71073
_diffrn_reflns_av_R_equivalents 0.0384
_diffrn_reflns_av_sigmaI/netI 0.0527
_diffrn_reflns_limit_h_max 27
_diffrn_reflns_limit_h_min -29
_diffrn_reflns_limit_k_max 1
_diffrn_reflns_limit_k_min -5
_diffrn_reflns_limit_l_max 26
_diffrn_reflns_limit_l_min 0
_diffrn_reflns_number 5437
_diffrn_reflns_theta_full 25.00
_diffrn_reflns_theta_max 25.00
_diffrn_reflns_theta_min 1.78
_diffrn_standards_interval_count 99
_diffrn_standards_number 2
_exptl_absorpt_coefficient_mu 0.093
_exptl_absorpt_correction_type none
_exptl_crystal_colour white
_exptl_crystal_density_diffrn 1.331
_exptl_crystal_density_method 'not measured'
_exptl_crystal_description prismatic
_exptl_crystal_F_000 1008
_exptl_crystal_size_max 0.18
_exptl_crystal_size_mid 0.14
_exptl_crystal_size_min 0.12
_refine_diff_density_max 0.318
_refine_diff_density_min -0.201
_refine_diff_density_rms 0.059
_refine_ls_extinction_method none
_refine_ls_goodness_of_fit_ref 0.927
_refine_ls_hydrogen_treatment mixed
_refine_ls_matrix_type fullcycle
_refine_ls_number_parameters 485
_refine_ls_number_reflns 4216
_refine_ls_number_restraints 0
_refine_ls_restrained_S_all 0.927
_refine_ls_R_factor_all 0.1055
_refine_ls_R_factor_gt 0.0629
_refine_ls_shift/su_max 0.344
_refine_ls_shift/su_mean 0.011
_refine_ls_structure_factor_coef Fsqd
_refine_ls_weighting_details 'w=1/[\s^2^(Fo^2^)+(0.1502P)^2^+0.9056P] where P=(Fo^2^+2Fc^2^)/3'
_refine_ls_weighting_scheme calc
_refine_ls_wR_factor_gt 0.1791
_refine_ls_wR_factor_ref 0.2244
_reflns_number_gt 2637
_reflns_number_total 4216
_reflns_threshold_expression >2sigma(I)
_cod_data_source_file cg060183msi20060403_062123.cif
_cod_data_source_block
;
;
_cod_depositor_comments
;
The following automatic conversions were performed:

'_symmetry_cell_setting' value 'Monoclinic' changed to 'monoclinic'
according to
/usr/data/users/saulius/automatic-downloads/retrospective/ACS/lib/dictionaries/cif_core.dic
dictionary named 'cif_core.dic' version 2.4.2 from 2011-04-26.

Automatic conversion script
Id: cif_fix_values 2281 2013-09-26 08:29:07Z andrius 

The following automatic conversions were performed:

'_refine_ls_weighting_scheme' value 'calc
w=1/[\s^2^(Fo^2^)+(0.1502P)^2^+0.9056P] where P=(Fo^2^+2Fc^2^)/3' was
changed to 'calc'. New tag '_refine_ls_weighting_details' was
created. The value of the new tag was set to
'w=1/[\s^2^(Fo^2^)+(0.1502P)^2^+0.9056P] where P=(Fo^2^+2Fc^2^)/3'.

Automatic conversion script
Id: cif_fix_values 3143 2015-03-26 13:38:13Z robertas 
;
_cod_original_sg_symbol_H-M P2/c
_cod_database_code 4511478

loop_
_symmetry_equiv_pos_as_xyz
'x, y, z'
'-x, y, -z+1/2'
'-x, -y, -z'
'x, -y, z-1/2'

loop_
_atom_site_label
_atom_site_type_symbol
_atom_site_fract_x
_atom_site_fract_y
_atom_site_fract_z
_atom_site_U_iso_or_equiv
_atom_site_adp_type
_atom_site_occupancy
_atom_site_calc_flag
_atom_site_refinement_flags
C1 C 0.24672(12) 1.0065(6) 0.09496(13) 0.0389(7) Uani 1 d .
C2 C 0.29807(13) 0.9250(7) 0.14543(14) 0.0415(7) Uani 1 d .
C3 C 0.29826(12) 0.7293(6) 0.19185(14) 0.0391(7) Uani 1 d .
C4 C 0.24527(13) 0.6072(7) 0.18792(15) 0.0434(7) Uani 1 d .
C5 C 0.19281(12) 0.6812(6) 0.13832(14) 0.0411(7) Uani 1 d .
C6 C 0.19448(13) 0.8799(7) 0.09272(14) 0.0410(7) Uani 1 d .
C7 C 0.25340(13) 1.5993(6) -0.04963(15) 0.0432(7) Uani 1 d .
C8 C 0.30135(14) 1.5551(7) 0.00596(16) 0.0485(8) Uani 1 d .
C9 C 0.29893(13) 1.3665(7) 0.05239(16) 0.0470(8) Uani 1 d .
C10 C 0.24851(12) 1.2148(6) 0.04530(14) 0.0393(7) Uani 1 d .
C11 C 0.20018(14) 1.2629(8) -0.01078(16) 0.0537(9) Uani 1 d .
C12 C 0.20282(14) 1.4529(8) -0.05685(17) 0.0555(9) Uani 1 d .
C13 C 0.45778(13) 0.4959(7) 0.34353(15) 0.0477(8) Uani 1 d .
C14B C 0.4048(3) 0.4860(16) 0.3545(3) 0.0489(15) Uani 0.50 d P
C14A C 0.4102(3) 0.3188(15) 0.3239(3) 0.0504(16) Uani 0.50 d P
C15B C 0.3536(3) 0.5551(15) 0.3047(3) 0.0454(14) Uani 0.50 d P
C15A C 0.3597(3) 0.3974(15) 0.2747(3) 0.0487(15) Uani 0.50 d P
C16 C 0.35332(12) 0.6463(6) 0.24378(14) 0.0404(7) Uani 1 d .
C17B C 0.4059(3) 0.6439(17) 0.2351(4) 0.0518(16) Uani 0.50 d P
C17A C 0.4023(3) 0.8317(17) 0.2637(3) 0.0476(15) Uani 0.50 d P
C18B C 0.4569(3) 0.575(2) 0.2839(4) 0.0584(18) Uani 0.50 d P
C18A C 0.4536(3) 0.7532(17) 0.3124(3) 0.0485(16) Uani 0.50 d P
C19 C 0.03629(13) 0.2420(7) 0.12447(15) 0.0509(8) Uani 1 d .
C20 C 0.04632(14) 0.3229(8) 0.06933(16) 0.0552(9) Uani 1 d .
C21 C 0.09601(14) 0.4697(8) 0.07370(16) 0.0528(8) Uani 1 d .
C22 C 0.13778(13) 0.5388(7) 0.13371(14) 0.0441(7) Uani 1 d .
C23 C 0.12640(16) 0.4583(10) 0.18853(17) 0.0649(11) Uani 1 d .
C24 C 0.07659(15) 0.3136(9) 0.18457(17) 0.0648(11) Uani 1 d .
C25 C 0.25661(16) 1.7955(7) -0.10020(17) 0.0543(8) Uani 1 d .
C26A C 0.2162(4) 2.0263(17) -0.1953(4) 0.069(2) Uani 0.50 d P
C26B C 0.3037(4) 2.1138(17) -0.1433(4) 0.070(2) Uani 0.50 d P
C27 C 0.51400(15) 0.4220(8) 0.39492(18) 0.0586(9) Uani 1 d .
C29 C -0.01715(15) 0.0771(9) 0.11702(17) 0.0601(9) Uani 1 d .
C30 C -0.0681(2) -0.1794(16) 0.1715(3) 0.0905(16) Uani 1 d .
O1 O 0.21141(12) 1.8227(6) -0.15074(12) 0.0743(8) Uani 1 d .
O2 O 0.30302(11) 1.9268(6) -0.09151(12) 0.0661(7) Uani 1 d .
O5 O -0.01869(11) -0.0094(7) 0.17359(12) 0.0783(9) Uani 1 d .
O6 O -0.05536(12) 0.0280(8) 0.06677(13) 0.0961(11) Uani 1 d .
C28A C 0.5618(6) 0.231(3) 0.5006(6) 0.081(4) Uani 0.50 d P
C28B C 0.5660(6) 0.104(3) 0.4777(6) 0.075(3) Uani 0.50 d P
O3A O 0.5566(8) 0.563(3) 0.4066(10) 0.105(6) Uani 0.50 d P
O3B O 0.5599(7) 0.435(3) 0.3900(10) 0.132(7) Uani 0.50 d P
O4A O 0.5082(3) 0.3252(17) 0.4487(3) 0.070(2) Uani 0.50 d P
O4B O 0.5114(3) 0.1908(15) 0.4263(4) 0.068(2) Uani 0.50 d P
H2 H 0.3312(15) 1.000(7) 0.1437(15) 0.055(10) Uiso 1 d .
H4 H 0.2462(12) 0.474(6) 0.2210(14) 0.039(8) Uiso 1 d .
H6 H 0.1587(14) 0.931(6) 0.0612(15) 0.043(8) Uiso 1 d .
H8 H 0.3419(17) 1.657(9) 0.0175(19) 0.082(12) Uiso 1 d .
H9 H 0.3317(17) 1.348(8) 0.0920(18) 0.068(11) Uiso 1 d .
H11 H 0.1646(18) 1.161(9) -0.0184(18) 0.080(12) Uiso 1 d .
H12 H 0.1704(19) 1.479(9) -0.095(2) 0.087(13) Uiso 1 d .
H20 H 0.0154(16) 0.262(8) 0.0274(18) 0.068(10) Uiso 1 d .
H21 H 0.1017(18) 0.520(9) 0.035(2) 0.082(13) Uiso 1 d .
H23 H 0.1507(17) 0.505(8) 0.2283(18) 0.069(11) Uiso 1 d .
H24 H 0.0723(15) 0.247(8) 0.2281(18) 0.071(11) Uiso 1 d .
H14A H 0.416(4) 0.08(2) 0.353(4) 0.10(3) Uiso 0.50 d P
H14B H 0.402(3) 0.426(14) 0.400(3) 0.052(17) Uiso 0.50 d P
H15A H 0.324(3) 0.269(13) 0.259(3) 0.041(16) Uiso 0.50 d P
H15B H 0.309(5) 0.55(2) 0.298(5) 0.13(4) Uiso 0.50 d P
H17A H 0.399(3) 1.003(14) 0.248(3) 0.039(16) Uiso 0.50 d P
H17B H 0.404(2) 0.671(12) 0.193(3) 0.038(15) Uiso 0.50 d P
H18A H 0.483(3) 0.870(16) 0.318(3) 0.06(2) Uiso 0.50 d P
H18B H 0.491(4) 0.572(16) 0.277(3) 0.07(2) Uiso 0.50 d P
H30A H -0.104(2) -0.059(10) 0.151(2) 0.098(16) Uiso 1 d .
H30B H -0.069(2) -0.185(11) 0.220(3) 0.116(17) Uiso 1 d .
H30C H -0.072(2) -0.322(13) 0.142(3) 0.12(2) Uiso 1 d .

loop_
_atom_site_aniso_label
_atom_site_aniso_U_11
_atom_site_aniso_U_22
_atom_site_aniso_U_33
_atom_site_aniso_U_23
_atom_site_aniso_U_13
_atom_site_aniso_U_12
C1 0.0388(15) 0.0374(15) 0.0383(15) -0.0043(13) 0.0109(12) 0.0035(13)
C2 0.0349(16) 0.0459(17) 0.0393(16) -0.0028(14) 0.0077(13) -0.0014(13)
C3 0.0352(15) 0.0416(16) 0.0370(14) -0.0040(13) 0.0084(12) 0.0035(13)
C4 0.0428(17) 0.0482(17) 0.0383(16) 0.0023(15) 0.0132(13) 0.0016(14)
C5 0.0338(15) 0.0463(17) 0.0400(15) -0.0018(14) 0.0092(12) 0.0019(13)
C6 0.0319(15) 0.0447(17) 0.0409(15) 0.0006(14) 0.0062(12) 0.0036(13)
C7 0.0444(17) 0.0380(16) 0.0475(16) -0.0015(14) 0.0166(14) -0.0019(13)
C8 0.0398(17) 0.0495(19) 0.0539(19) 0.0004(16) 0.0139(14) -0.0046(15)
C9 0.0377(16) 0.0486(18) 0.0478(18) 0.0021(16) 0.0066(14) -0.0023(14)
C10 0.0373(15) 0.0386(16) 0.0400(15) -0.0028(13) 0.0115(12) 0.0031(12)
C11 0.0393(17) 0.061(2) 0.0518(19) 0.0110(17) 0.0047(14) -0.0134(16)
C12 0.0399(17) 0.066(2) 0.0480(18) 0.0133(17) 0.0003(14) -0.0099(16)
C13 0.0399(16) 0.0539(19) 0.0440(17) 0.0063(15) 0.0085(13) 0.0018(14)
C14B 0.038(3) 0.061(4) 0.040(3) 0.008(4) 0.006(3) -0.002(3)
C14A 0.047(4) 0.047(4) 0.049(4) 0.003(3) 0.008(3) 0.002(3)
C15B 0.041(4) 0.048(4) 0.042(3) 0.006(3) 0.008(3) 0.001(3)
C15A 0.050(4) 0.039(3) 0.048(4) -0.001(3) 0.007(3) -0.003(3)
C16 0.0391(15) 0.0414(16) 0.0369(15) -0.0019(13) 0.0088(12) 0.0025(13)
C17B 0.042(4) 0.065(5) 0.046(4) 0.015(4) 0.013(3) 0.001(3)
C17A 0.043(4) 0.043(4) 0.053(4) 0.007(4) 0.012(3) 0.002(3)
C18B 0.037(4) 0.074(5) 0.064(5) 0.007(4) 0.017(3) -0.007(4)
C18A 0.042(4) 0.051(4) 0.046(4) 0.002(3) 0.008(3) -0.009(3)
C19 0.0372(16) 0.062(2) 0.0485(18) 0.0032(16) 0.0094(14) -0.0047(15)
C20 0.0418(18) 0.070(2) 0.0437(18) 0.0042(17) 0.0030(14) -0.0086(17)
C21 0.0470(18) 0.064(2) 0.0431(18) 0.0093(17) 0.0103(14) -0.0024(16)
C22 0.0374(16) 0.0487(18) 0.0426(16) 0.0056(14) 0.0098(13) 0.0027(14)
C23 0.050(2) 0.097(3) 0.0405(18) -0.001(2) 0.0077(15) -0.023(2)
C24 0.053(2) 0.096(3) 0.0428(18) 0.0009(19) 0.0134(16) -0.023(2)
C25 0.062(2) 0.0459(19) 0.058(2) 0.0027(16) 0.0253(18) 0.0015(17)
C26A 0.085(5) 0.065(5) 0.053(4) 0.017(4) 0.020(4) -0.013(4)
C26B 0.098(6) 0.062(5) 0.058(4) 0.019(4) 0.038(4) 0.002(4)
C27 0.042(2) 0.066(2) 0.059(2) 0.0124(19) 0.0074(16) 0.0006(18)
C29 0.0441(18) 0.077(3) 0.052(2) 0.0000(19) 0.0081(16) -0.0126(18)
C30 0.065(3) 0.122(5) 0.084(3) -0.002(4) 0.027(3) -0.044(3)
O1 0.0696(17) 0.0767(18) 0.0624(16) 0.0221(14) 0.0060(13) -0.0175(14)
O2 0.0608(15) 0.0726(17) 0.0637(15) 0.0149(13) 0.0208(12) -0.0157(13)
O5 0.0612(16) 0.109(2) 0.0593(15) 0.0054(15) 0.0150(12) -0.0373(16)
O6 0.0647(18) 0.147(3) 0.0610(17) 0.0047(19) 0.0030(14) -0.0486(19)
C28A 0.052(5) 0.113(11) 0.061(7) 0.032(7) -0.002(5) 0.008(7)
C28B 0.059(5) 0.086(8) 0.061(7) 0.025(6) -0.004(5) 0.014(6)
O3A 0.052(7) 0.100(7) 0.129(11) 0.052(7) -0.010(6) -0.012(6)
O3B 0.028(4) 0.244(19) 0.115(10) 0.100(14) 0.015(5) 0.019(10)
O4A 0.050(3) 0.091(6) 0.053(4) 0.027(4) 0.001(3) -0.002(4)
O4B 0.048(3) 0.068(5) 0.068(5) 0.019(3) -0.002(3) 0.002(3)

loop_
_atom_type_symbol
_atom_type_description
_atom_type_scat_dispersion_real
_atom_type_scat_dispersion_imag
_atom_type_scat_source
C C 0.0033 0.0016 'International Tables Vol C Tables 4.2.6.8 and 6.1.1.4'
H H 0.0000 0.0000 'International Tables Vol C Tables 4.2.6.8 and 6.1.1.4'
O O 0.0106 0.0060 'International Tables Vol C Tables 4.2.6.8 and 6.1.1.4'

loop_
_geom_angle_atom_site_label_1
_geom_angle_atom_site_label_2
_geom_angle_atom_site_label_3
_geom_angle
C6 C1 C2 117.3(3)
C6 C1 C10 121.8(3)
C2 C1 C10 120.9(3)
C3 C2 C1 122.6(3)
C3 C2 H2 122(2)
C1 C2 H2 115(2)
C2 C3 C4 118.4(3)
C2 C3 C16 121.0(3)
C4 C3 C16 120.6(3)
C3 C4 C5 121.1(3)
C3 C4 H4 117.3(17)
C5 C4 H4 121.6(17)
C6 C5 C4 118.6(3)
C6 C5 C22 121.5(3)
C4 C5 C22 119.8(3)
C5 C6 C1 121.9(3)
C5 C6 H6 116.8(18)
C1 C6 H6 121.2(18)
C12 C7 C8 118.1(3)
C12 C7 C25 121.2(3)
C8 C7 C25 120.7(3)
C7 C8 C9 120.8(3)
C7 C8 H8 125(2)
C9 C8 H8 114(2)
C8 C9 C10 121.7(3)
C8 C9 H9 120(2)
C10 C9 H9 119(2)
C9 C10 C11 117.1(3)
C9 C10 C1 121.3(3)
C11 C10 C1 121.6(3)
C12 C11 C10 120.9(3)
C12 C11 H11 119(2)
C10 C11 H11 120(2)
C11 C12 C7 121.4(3)
C11 C12 H12 120(3)
C7 C12 H12 118(3)
C18B C13 C14A 98.3(5)
C18B C13 C18A 46.0(4)
C14A C13 C18A 118.5(5)
C18B C13 C14B 118.6(5)
C14A C13 C14B 45.8(4)
C18A C13 C14B 101.8(5)
C18B C13 C27 119.8(4)
C14A C13 C27 123.3(4)
C18A C13 C27 118.2(4)
C14B C13 C27 121.7(4)
C14A C14B C15B 87.5(7)
C14A C14B C13 65.8(5)
C15B C14B C13 119.3(6)
C14A C14B C15A 51.3(5)
C15B C14B C15A 36.3(4)
C13 C14B C15A 97.2(5)
C14A C14B H14B 117(4)
C15B C14B H14B 118(3)
C13 C14B H14B 123(3)
C15A C14B H14B 130(3)
C14B C14A C15A 90.9(7)
C14B C14A C13 68.4(5)
C15A C14A C13 120.4(6)
C14B C14A C15B 53.5(5)
C15A C14A C15B 37.5(4)
C13 C14A C15B 101.4(5)
C14B C14A H14A 111(4)
C15A C14A H14A 122(4)
C13 C14A H14A 117(4)
C15B C14A H14A 129(4)
C15A C15B C14B 92.3(7)
C15A C15B C16 64.5(5)
C14B C15B C16 121.8(6)
C15A C15B C14A 53.3(5)
C14B C15B C14A 39.0(4)
C16 C15B C14A 99.5(5)
C15A C15B H15B 106(6)
C14B C15B H15B 136(5)
C16 C15B H15B 103(5)
C14A C15B H15B 137(6)
C15B C15A C16 71.0(5)
C15B C15A C14A 89.2(7)
C16 C15A C14A 123.2(6)
C15B C15A C14B 51.4(5)
C16 C15A C14B 102.4(5)
C14A C15A C14B 37.8(4)
C15B C15A H15A 110(4)
C16 C15A H15A 115(4)
C14A C15A H15A 122(4)
C14B C15A H15A 129(4)
C15A C16 C17B 96.9(5)
C15A C16 C15B 44.4(4)
C17B C16 C15B 116.5(4)
C15A C16 C17A 117.0(5)
C17B C16 C17A 47.0(4)
C15B C16 C17A 100.2(4)
C15A C16 C3 122.4(4)
C17B C16 C3 122.5(4)
C15B C16 C3 121.0(3)
C17A C16 C3 120.6(4)
C17A C17B C16 69.2(5)
C17A C17B C18B 88.8(7)
C16 C17B C18B 122.2(6)
C17A C17B C18A 51.4(5)
C16 C17B C18A 101.1(5)
C18B C17B C18A 37.4(4)
C17A C17B H17B 118(4)
C16 C17B H17B 115(4)
C18B C17B H17B 123(4)
C18A C17B H17B 136(4)
C17B C17A C18A 89.5(7)
C17B C17A C16 63.8(5)
C18A C17A C16 120.3(6)
C17B C17A C18B 51.5(5)
C18A C17A C18B 38.0(4)
C16 C17A C18B 97.5(5)
C17B C17A H17A 122(5)
C18A C17A H17A 119(5)
C16 C17A H17A 121(5)
C18B C17A H17A 134(5)
C18A C18B C13 68.2(6)
C18A C18B C17B 92.1(8)
C13 C18B C17B 121.6(6)
C18A C18B C17A 52.4(6)
C13 C18B C17A 100.7(6)
C17B C18B C17A 39.7(4)
C18A C18B H18B 112(5)
C13 C18B H18B 117(5)
C17B C18B H18B 121(5)
C17A C18B H18B 130(5)
C18B C18A C13 65.7(6)
C18B C18A C17A 89.6(7)
C13 C18A C17A 120.6(6)
C18B C18A C17B 50.5(6)
C13 C18A C17B 97.2(5)
C17A C18A C17B 39.1(4)
C18B C18A H18A 110(5)
C13 C18A H18A 125(5)
C17A C18A H18A 115(5)
C17B C18A H18A 123(5)
C20 C19 C24 119.1(3)
C20 C19 C29 118.5(3)
C24 C19 C29 122.4(3)
C21 C20 C19 120.7(3)
C21 C20 H20 124(2)
C19 C20 H20 115(2)
C20 C21 C22 121.2(3)
C20 C21 H21 119(3)
C22 C21 H21 120(3)
C23 C22 C21 117.1(3)
C23 C22 C5 121.8(3)
C21 C22 C5 121.0(3)
C24 C23 C22 122.1(3)
C24 C23 H23 117(2)
C22 C23 H23 121(2)
C23 C24 C19 119.8(3)
C23 C24 H24 118(2)
C19 C24 H24 122(2)
O2 C25 O1 123.1(3)
O2 C25 C7 119.3(3)
O1 C25 C7 117.6(3)
O3B C27 O3A 36.1(13)
O3B C27 O4B 108.8(9)
O3A C27 O4B 124.2(10)
O3B C27 O4A 120.9(10)
O3A C27 O4A 111.5(11)
O4B C27 O4A 36.6(3)
O3B C27 C13 125.4(9)
O3A C27 C13 122.5(9)
O4B C27 C13 113.3(4)
O4A C27 C13 113.6(4)
O6 C29 O5 122.6(3)
O6 C29 C19 125.2(3)
O5 C29 C19 112.2(3)
O5 C30 H30A 107(3)
O5 C30 H30B 107(3)
H30A C30 H30B 97(4)
O5 C30 H30C 107(3)
H30A C30 H30C 104(4)
H30B C30 H30C 131(5)
C25 O1 C26A 114.8(4)
C25 O2 C26B 116.7(4)
C29 O5 C30 116.6(3)
C28B C28A O4A 91.0(16)
C28B C28A O4B 61.4(14)
O4A C28A O4B 29.6(4)
C28A C28B O4B 89.5(16)
C28A C28B O4A 60.3(14)
O4B C28B O4A 29.3(4)
O3B O3A C27 71(2)
O3A O3B C27 73(2)
O4B O4A C27 70.7(9)
O4B O4A C28A 88.9(11)
C27 O4A C28A 116.8(8)
O4B O4A C28B 60.3(9)
C27 O4A C28B 102.1(7)
C28A O4A C28B 28.7(5)
O4A O4B C27 72.7(9)
O4A O4B C28B 90.5(11)
C27 O4B C28B 116.0(8)
O4A O4B C28A 61.5(9)
C27 O4B C28A 105.3(7)
C28B O4B C28A 29.1(5)

loop_
_geom_bond_atom_site_label_1
_geom_bond_atom_site_label_2
_geom_bond_distance
C1 C6 1.398(4)
C1 C2 1.405(4)
C1 C10 1.489(4)
C2 C3 1.382(4)
C2 H2 0.90(3)
C3 C4 1.396(4)
C3 C16 1.478(4)
C4 C5 1.404(4)
C4 H4 0.96(3)
C5 C6 1.391(4)
C5 C22 1.479(4)
C6 H6 0.94(3)
C7 C12 1.379(4)
C7 C8 1.379(4)
C7 C25 1.477(4)
C8 C9 1.378(5)
C8 H8 1.05(4)
C9 C10 1.389(4)
C9 H9 0.96(4)
C10 C11 1.393(4)
C11 C12 1.378(5)
C11 H11 0.96(4)
C12 H12 0.94(4)
C13 C18B 1.362(8)
C13 C14A 1.376(7)
C13 C18A 1.387(8)
C13 C14B 1.403(7)
C13 C27 1.481(4)
C14B C14A 1.081(9)
C14B C15B 1.379(9)
C14B C15A 1.763(10)
C14B H14B 1.08(6)
C14A C15A 1.375(9)
C14A C15B 1.715(10)
C14A H14A 1.31(9)
C15B C15A 1.044(8)
C15B C16 1.410(7)
C15B H15B 1.06(11)
C15A C16 1.346(7)
C15A H15A 1.01(8)
C16 C17B 1.368(7)
C16 C17A 1.426(8)
C17B C17A 1.115(9)
C17B C18B 1.366(9)
C17B C18A 1.768(10)
C17B H17B 0.92(6)
C17A C18A 1.382(9)
C17A C18B 1.745(11)
C17A H17A 0.88(8)
C18B C18A 1.075(10)
C18B H18B 0.89(7)
C18A H18A 0.89(8)
C19 C20 1.379(4)
C19 C24 1.384(5)
C19 C29 1.483(5)
C20 C21 1.376(5)
C20 H20 1.01(4)
C21 C22 1.394(4)
C21 H21 0.94(4)
C22 C23 1.388(4)
C23 C24 1.375(5)
C23 H23 0.90(4)
C24 H24 1.05(4)
C25 O2 1.249(4)
C25 O1 1.267(4)
C26A O1 1.413(7)
C26B O2 1.452(7)
C27 O3B 1.169(16)
C27 O3A 1.189(16)
C27 O4B 1.312(8)
C27 O4A 1.327(8)
C29 O6 1.192(4)
C29 O5 1.327(4)
C30 O5 1.442(5)
C30 H30A 1.02(5)
C30 H30B 1.09(5)
C30 H30C 0.93(6)
C28A C28B 0.813(13)
C28A O4A 1.471(14)
C28A O4B 1.674(14)
C28B O4B 1.471(14)
C28B O4A 1.694(14)
O3A O3B 0.73(3)
O4A O4B 0.828(7)

loop_
_geom_torsion_atom_site_label_1
_geom_torsion_atom_site_label_2
_geom_torsion_atom_site_label_3
_geom_torsion_atom_site_label_4
_geom_torsion
C6 C1 C2 C3 -0.3(4)
C10 C1 C2 C3 -179.0(3)
C1 C2 C3 C4 0.4(4)
C1 C2 C3 C16 179.2(3)
C2 C3 C4 C5 -0.3(4)
C16 C3 C4 C5 -179.1(3)
C3 C4 C5 C6 0.0(4)
C3 C4 C5 C22 177.2(3)
C4 C5 C6 C1 0.1(4)
C22 C5 C6 C1 -177.0(3)
C2 C1 C6 C5 0.0(4)
C10 C1 C6 C5 178.8(3)
C12 C7 C8 C9 1.0(5)
C25 C7 C8 C9 -178.2(3)
C7 C8 C9 C10 -0.2(5)
C8 C9 C10 C11 -0.4(5)
C8 C9 C10 C1 178.5(3)
C6 C1 C10 C9 171.5(3)
C2 C1 C10 C9 -9.8(4)
C6 C1 C10 C11 -9.6(4)
C2 C1 C10 C11 169.1(3)
C9 C10 C11 C12 0.0(5)
C1 C10 C11 C12 -178.9(3)
C10 C11 C12 C7 0.8(6)
C8 C7 C12 C11 -1.4(5)
C25 C7 C12 C11 177.9(3)
C18B C13 C14B C14A 72.4(7)
C18A C13 C14B C14A 118.5(6)
C27 C13 C14B C14A -107.4(6)
C18B C13 C14B C15B 0.3(10)
C14A C13 C14B C15B -72.2(8)
C18A C13 C14B C15B 46.3(8)
C27 C13 C14B C15B -179.5(6)
C18B C13 C14B C15A 30.9(7)
C14A C13 C14B C15A -41.5(5)
C18A C13 C14B C15A 77.0(5)
C27 C13 C14B C15A -148.9(4)
C15B C14B C14A C15A 1.3(5)
C13 C14B C14A C15A -122.5(5)
C15B C14B C14A C13 123.8(5)
C15A C14B C14A C13 122.5(5)
C13 C14B C14A C15B -123.8(5)
C15A C14B C14A C15B -1.3(5)
C18B C13 C14A C14B -122.2(6)
C18A C13 C14A C14B -78.2(7)
C27 C13 C14A C14B 103.8(6)
C18B C13 C14A C15A -44.4(8)
C18A C13 C14A C15A -0.4(9)
C14B C13 C14A C15A 77.8(8)
C27 C13 C14A C15A -178.4(6)
C18B C13 C14A C15B -79.3(6)
C18A C13 C14A C15B -35.3(7)
C14B C13 C14A C15B 42.9(5)
C27 C13 C14A C15B 146.7(4)
C14A C14B C15B C15A -1.7(7)
C13 C14B C15B C15A 58.7(9)
C14A C14B C15B C16 -62.9(8)
C13 C14B C15B C16 -2.5(11)
C15A C14B C15B C16 -61.2(7)
C13 C14B C15B C14A 60.4(7)
C15A C14B C15B C14A 1.7(7)
C14B C14A C15B C15A 177.9(9)
C13 C14A C15B C15A 125.9(7)
C15A C14A C15B C14B -177.9(9)
C13 C14A C15B C14B -52.0(6)
C14B C14A C15B C16 129.9(7)
C15A C14A C15B C16 -48.0(6)
C13 C14A C15B C16 77.9(5)
C14B C15B C15A C16 -124.4(5)
C14A C15B C15A C16 -125.7(5)
C14B C15B C15A C14A 1.3(6)
C16 C15B C15A C14A 125.7(5)
C16 C15B C15A C14B 124.4(5)
C14A C15B C15A C14B -1.3(6)
C14B C14A C15A C15B -1.7(7)
C13 C14A C15A C15B -67.1(8)
C14B C14A C15A C16 64.9(9)
C13 C14A C15A C16 -0.5(11)
C15B C14A C15A C16 66.6(7)
C13 C14A C15A C14B -65.4(7)
C15B C14A C15A C14B 1.7(7)
C14A C14B C15A C15B 177.9(9)
C13 C14B C15A C15B -131.3(7)
C14A C14B C15A C16 -129.1(7)
C15B C14B C15A C16 53.1(6)
C13 C14B C15A C16 -78.2(6)
C15B C14B C15A C14A -177.9(9)
C13 C14B C15A C14A 50.8(6)
C15B C15A C16 C17B 121.2(6)
C14A C15A C16 C17B 45.2(8)
C14B C15A C16 C17B 79.9(6)
C14A C15A C16 C15B -76.0(8)
C14B C15A C16 C15B -41.4(5)
C15B C15A C16 C17A 76.4(6)
C14A C15A C16 C17A 0.5(10)
C14B C15A C16 C17A 35.1(7)
C15B C15A C16 C3 -102.9(6)
C14A C15A C16 C3 -178.9(6)
C14B C15A C16 C3 -144.2(4)
C14B C15B C16 C15A 75.9(8)
C14A C15B C16 C15A 41.3(5)
C15A C15B C16 C17B -71.5(7)
C14B C15B C16 C17B 4.4(10)
C14A C15B C16 C17B -30.2(7)
C15A C15B C16 C17A -118.3(6)
C14B C15B C16 C17A -42.4(8)
C14A C15B C16 C17A -77.0(5)
C15A C15B C16 C3 106.3(6)
C14B C15B C16 C3 -177.8(6)
C14A C15B C16 C3 147.6(4)
C2 C3 C16 C15A -155.8(5)
C4 C3 C16 C15A 23.0(5)
C2 C3 C16 C17B -30.8(6)
C4 C3 C16 C17B 148.0(5)
C2 C3 C16 C15B 151.5(4)
C4 C3 C16 C15B -29.7(5)
C2 C3 C16 C17A 24.9(5)
C4 C3 C16 C17A -156.3(4)
C15A C16 C17B C17A -120.8(6)
C15B C16 C17B C17A -78.8(6)
C3 C16 C17B C17A 103.4(6)
C15A C16 C17B C18B -46.2(9)
C15B C16 C17B C18B -4.2(11)
C17A C16 C17B C18B 74.6(9)
C3 C16 C17B C18B 178.0(7)
C15A C16 C17B C18A -79.8(5)
C15B C16 C17B C18A -37.8(7)
C17A C16 C17B C18A 41.0(5)
C3 C16 C17B C18A 144.4(4)
C16 C17B C17A C18A 124.6(5)
C18B C17B C17A C18A -0.7(6)
C18B C17B C17A C16 -125.3(5)
C18A C17B C17A C16 -124.6(5)
C16 C17B C17A C18B 125.3(5)
C18A C17B C17A C18B 0.7(6)
C15A C16 C17A C17B 73.1(7)
C15B C16 C17A C17B 116.8(6)
C3 C16 C17A C17B -107.6(5)
C15A C16 C17A C18A 0.4(9)
C17B C16 C17A C18A -72.6(8)
C15B C16 C17A C18A 44.2(8)
C3 C16 C17A C18A 179.8(6)
C15A C16 C17A C18B 33.0(6)
C17B C16 C17A C18B -40.1(5)
C15B C16 C17A C18B 76.7(5)
C3 C16 C17A C18B -147.7(4)
C14A C13 C18B C18A 122.1(6)
C14B C13 C18B C18A 78.4(7)
C27 C13 C18B C18A -101.8(6)
C14A C13 C18B C17B 43.6(10)
C18A C13 C18B C17B -78.5(10)
C14B C13 C18B C17B -0.1(12)
C27 C13 C18B C17B 179.7(7)
C14A C13 C18B C17A 80.2(6)
C18A C13 C18B C17A -41.9(6)
C14B C13 C18B C17A 36.6(8)
C27 C13 C18B C17A -143.6(4)
C17A C17B C18B C18A 1.0(7)
C16 C17B C18B C18A -63.4(9)
C17A C17B C18B C13 66.6(9)
C16 C17B C18B C13 2.2(13)
C18A C17B C18B C13 65.6(9)
C16 C17B C18B C17A -64.4(8)
C18A C17B C18B C17A -1.0(7)
C17B C17A C18B C18A -178.8(9)
C16 C17A C18B C18A -131.2(7)
C17B C17A C18B C13 -127.3(7)
C18A C17A C18B C13 51.5(7)
C16 C17A C18B C13 -79.7(6)
C18A C17A C18B C17B 178.8(9)
C16 C17A C18B C17B 47.6(6)
C17B C18B C18A C13 123.4(5)
C17A C18B C18A C13 124.1(5)
C13 C18B C18A C17A -124.1(5)
C17B C18B C18A C17A -0.8(6)
C13 C18B C18A C17B -123.4(5)
C17A C18B C18A C17B 0.8(6)
C14A C13 C18A C18B -72.7(7)
C14B C13 C18A C18B -118.5(6)
C27 C13 C18A C18B 105.4(6)
C18B C13 C18A C17A 74.0(8)
C14A C13 C18A C17A 1.3(10)
C14B C13 C18A C17A -44.4(8)
C27 C13 C18A C17A 179.4(6)
C18B C13 C18A C17B 40.5(5)
C14A C13 C18A C17B -32.2(7)
C14B C13 C18A C17B -77.9(5)
C27 C13 C18A C17B 145.9(4)
C17B C17A C18A C18B 1.0(7)
C16 C17A C18A C18B 59.9(8)
C17B C17A C18A C13 -60.3(8)
C16 C17A C18A C13 -1.4(11)
C18B C17A C18A C13 -61.2(8)
C16 C17A C18A C17B 58.9(7)
C18B C17A C18A C17B -1.0(7)
C17A C17B C18A C18B -178.8(9)
C16 C17B C18A C18B 129.5(8)
C17A C17B C18A C13 131.1(7)
C16 C17B C18A C13 79.4(6)
C18B C17B C18A C13 -50.1(6)
C16 C17B C18A C17A -51.7(6)
C18B C17B C18A C17A 178.8(9)
C24 C19 C20 C21 0.8(6)
C29 C19 C20 C21 -178.3(3)
C19 C20 C21 C22 0.5(6)
C20 C21 C22 C23 -1.3(5)
C20 C21 C22 C5 176.2(3)
C6 C5 C22 C23 -147.2(3)
C4 C5 C22 C23 35.7(5)
C6 C5 C22 C21 35.4(5)
C4 C5 C22 C21 -141.7(3)
C21 C22 C23 C24 0.8(6)
C5 C22 C23 C24 -176.8(4)
C22 C23 C24 C19 0.6(7)
C20 C19 C24 C23 -1.4(6)
C29 C19 C24 C23 177.7(4)
C12 C7 C25 O2 179.2(3)
C8 C7 C25 O2 -1.6(5)
C12 C7 C25 O1 -0.6(5)
C8 C7 C25 O1 178.6(3)
C18B C13 C27 O3B 3.0(13)
C14A C13 C27 O3B 127.9(12)
C18A C13 C27 O3B -50.1(13)
C14B C13 C27 O3B -177.2(12)
C18B C13 C27 O3A 46.7(13)
C14A C13 C27 O3A 171.7(12)
C18A C13 C27 O3A -6.3(12)
C14B C13 C27 O3A -133.5(12)
C18B C13 C27 O4B -134.4(7)
C14A C13 C27 O4B -9.5(7)
C18A C13 C27 O4B 172.5(6)
C14B C13 C27 O4B 45.3(7)
C18B C13 C27 O4A -174.4(7)
C14A C13 C27 O4A -49.5(7)
C18A C13 C27 O4A 132.5(6)
C14B C13 C27 O4A 5.4(7)
C20 C19 C29 O6 -6.9(6)
C24 C19 C29 O6 174.0(4)
C20 C19 C29 O5 174.1(3)
C24 C19 C29 O5 -5.0(6)
O2 C25 O1 C26A -3.6(6)
C7 C25 O1 C26A 176.2(4)
O1 C25 O2 C26B -1.0(6)
C7 C25 O2 C26B 179.3(4)
O6 C29 O5 C30 2.8(7)
C19 C29 O5 C30 -178.2(4)
O4A C28A C28B O4B -1.9(12)
O4B C28A C28B O4A 1.9(12)
O4B C27 O3A O3B 74(3)
O4A C27 O3A O3B 113(3)
C13 C27 O3A O3B -107(2)
O4B C27 O3B O3A -123(3)
O4A C27 O3B O3A -84(3)
C13 C27 O3B O3A 98(3)
O3B C27 O4A O4B -79.8(15)
O3A C27 O4A O4B -118.8(12)
C13 C27 O4A O4B 97.8(9)
O3B C27 O4A C28A -1.2(15)
O3A C27 O4A C28A -40.3(12)
O4B C27 O4A C28A 78.5(11)
C13 C27 O4A C28A 176.3(8)
O3B C27 O4A C28B -27.5(13)
O3A C27 O4A C28B -66.6(10)
O4B C27 O4A C28B 52.2(9)
C13 C27 O4A C28B 150.0(6)
C28B C28A O4A O4B 3(2)
C28B C28A O4A C27 -64(2)
O4B C28A O4A C27 -67.7(10)
O4B C28A O4A C28B -3(2)
C28A C28B O4A O4B -176(2)
C28A C28B O4A C27 124.6(19)
O4B C28B O4A C27 -59.2(10)
O4B C28B O4A C28A 176(2)
C28A O4A O4B C27 -119.0(7)
C28B O4A O4B C27 -117.1(7)
C27 O4A O4B C28B 117.1(7)
C28A O4A O4B C28B -1.8(12)
C27 O4A O4B C28A 119.0(7)
C28B O4A O4B C28A 1.8(12)
O3B C27 O4B O4A 116.9(14)
O3A C27 O4B O4A 80.1(15)
C13 C27 O4B O4A -98.7(9)
O3B C27 O4B C28B 35.1(14)
O3A C27 O4B C28B -1.7(15)
O4A C27 O4B C28B -81.8(11)
C13 C27 O4B C28B 179.5(7)
O3B C27 O4B C28A 64.1(13)
O3A C27 O4B C28A 27.3(14)
O4A C27 O4B C28A -52.8(9)
C13 C27 O4B C28A -151.5(6)
C28A C28B O4B O4A 3(2)
C28A C28B O4B C27 74(2)
O4A C28B O4B C27 71.0(9)
O4A C28B O4B C28A -3(2)
C28B C28A O4B O4A -176(2)
C28B C28A O4B C27 -116.2(19)
O4A C28A O4B C27 60.0(9)
O4A C28A O4B C28B 176(2)
